data_7224878
loop_
_publ_author_name
'Vlad, Angelica'
'Zaltariov, Mirela-Fernanda'
'Sova, Sergiu'
'Novitchi, Gh\'enadie'
'Train, Cyrille'
'Cazacu, Maria'

_publ_section_title
;
 Metal-Organic Frameworks Based on Tri- and Penta-nuclear Manganese(II)
 Secondary Building Units Self-assembled by a V-Shaped Silicon-containing
 Dicarboxylate
;
_journal_name_full 'RSC Adv.'
_journal_paper_doi 10.1039/C6RA03969C
_journal_year 2016
_chemical_formula_moiety '0.5(C220 H184 Mn6 N4 O40 Si8), 2(C3 H7 N O), 12(H2 O)'
_chemical_formula_sum 'C116 H130 Mn3 N4 O34 Si4'
_chemical_formula_weight 2401.42
_chemical_name_systematic
;
 ? 
;
_space_group_crystal_system monoclinic
_space_group_IT_number 15
_space_group_name_Hall '-C 2yc'
_space_group_name_H-M_alt 'C 1 2/c 1'
_symmetry_space_group_name_Hall '-C 2yc'
_symmetry_space_group_name_H-M 'C 1 2/c 1'
_atom_sites_solution_hydrogens geom
_atom_sites_solution_primary direct
_atom_sites_solution_secondary difmap
_audit_creation_date 2014-04-09
_audit_creation_method
;
Olex2 1.2
(compiled 2014.03.20 svn.r2914 for OlexSys, GUI svn.r4816)
;
_audit_update_record
;
2016-02-04 deposited with the CCDC.
2016-04-06 downloaded from the CCDC.
;
_cell_angle_alpha 90.00
_cell_angle_beta 116.328(5)
_cell_angle_gamma 90.00
_cell_formula_units_Z 4
_cell_length_a 26.5500(11)
_cell_length_b 17.3564(5)
_cell_length_c 30.9789(13)
_cell_measurement_reflns_used 8011
_cell_measurement_temperature 173.05(10)
_cell_measurement_theta_max 25.4360
_cell_measurement_theta_min 1.6840
_cell_volume 12794.7(10)
_computing_cell_refinement
;
CrysAlisPro, Agilent Technologies,
Version 1.171.36.28 (release 01-02-2013 CrysAlis171 .NET)
(compiled Feb  1 2013,16:14:44)
;
_computing_data_collection
;
CrysAlisPro, Agilent Technologies,
Version 1.171.36.28 (release 01-02-2013 CrysAlis171 .NET)
(compiled Feb  1 2013,16:14:44)
;
_computing_data_reduction
;
CrysAlisPro, Agilent Technologies,
Version 1.171.36.28 (release 01-02-2013 CrysAlis171 .NET)
(compiled Feb  1 2013,16:14:44)
;
_computing_molecular_graphics 'Olex2 (Dolomanov et al., 2009)'
_computing_publication_material 'Olex2 (Dolomanov et al., 2009)'
_computing_structure_refinement 'ShelXL (Sheldrick, 2008)'
_computing_structure_solution 'ShelXS (Sheldrick, 2008)'
_diffrn_ambient_temperature 173.05(10)
_diffrn_detector_area_resol_mean 16.1593
_diffrn_measured_fraction_theta_full 0.993
_diffrn_measured_fraction_theta_max 0.993
_diffrn_measurement_details
;
  1 omega  -81.00  -35.00   1.0000   30.0000
omega____ theta____ kappa____ phi______ frames
    -      -17.0127 -178.0000   90.0000 46

  2 omega   43.00   69.00   1.0000   30.0000
omega____ theta____ kappa____ phi______ frames
    -       19.5908  178.0000  120.0000 26

  3 omega  -42.00   44.00   1.0000   30.0000
omega____ theta____ kappa____ phi______ frames
    -       19.5908  -38.0000  -30.0000 86

  4 omega   -4.00   79.00   1.0000   30.0000
omega____ theta____ kappa____ phi______ frames
    -       19.5908   77.0000  120.0000 83

  5 omega  -25.00    7.00   1.0000   30.0000
omega____ theta____ kappa____ phi______ frames
    -       19.5908  -99.0000  -30.0000 32

  6 omega  -10.00   51.00   1.0000   30.0000
omega____ theta____ kappa____ phi______ frames
    -       19.5908   77.0000  -60.0000 61
;
_diffrn_measurement_device_type 'Xcalibur, Eos'
_diffrn_measurement_method '\w scans'
_diffrn_orient_matrix_UB_11 0.0231290000
_diffrn_orient_matrix_UB_12 0.0234156000
_diffrn_orient_matrix_UB_13 0.0147928000
_diffrn_orient_matrix_UB_21 0.0187048000
_diffrn_orient_matrix_UB_22 -0.0270158000
_diffrn_orient_matrix_UB_23 -0.0023289000
_diffrn_orient_matrix_UB_31 -0.0018703000
_diffrn_orient_matrix_UB_32 0.0198030000
_diffrn_orient_matrix_UB_33 -0.0206903000
_diffrn_radiation_monochromator graphite
_diffrn_radiation_type MoK\a
_diffrn_radiation_wavelength 0.71073
_diffrn_reflns_av_R_equivalents 0.0669
_diffrn_reflns_av_unetI/netI 0.0888
_diffrn_reflns_limit_h_max 32
_diffrn_reflns_limit_h_min -32
_diffrn_reflns_limit_k_max 21
_diffrn_reflns_limit_k_min -21
_diffrn_reflns_limit_l_max 38
_diffrn_reflns_limit_l_min -35
_diffrn_reflns_number 39561
_diffrn_reflns_theta_full 26.00
_diffrn_reflns_theta_max 26.00
_diffrn_reflns_theta_min 1.69
_diffrn_source 'Enhance (Mo) X-ray Source'
_exptl_absorpt_coefficient_mu 0.403
_exptl_absorpt_correction_T_max 1.00000
_exptl_absorpt_correction_T_min 0.81113
_exptl_absorpt_correction_type multi-scan
_exptl_absorpt_process_details
;
CrysAlisPro, Agilent Technologies,
Version 1.171.36.28 (release 01-02-2013 CrysAlis171 .NET)
(compiled Feb  1 2013,16:14:44)
Empirical absorption correction using spherical harmonics,
 implemented in SCALE3 ABSPACK scaling algorithm.
;
_exptl_crystal_colour 'clear light yellow'
_exptl_crystal_colour_lustre clear
_exptl_crystal_colour_modifier light
_exptl_crystal_colour_primary yellow
_exptl_crystal_density_diffrn 1.247
_exptl_crystal_density_method 'not measured'
_exptl_crystal_description prism
_exptl_crystal_F_000 5028
_exptl_crystal_size_max 0.15
_exptl_crystal_size_mid 0.1
_exptl_crystal_size_min 0.1
_refine_diff_density_max 2.283
_refine_diff_density_min -1.987
_refine_diff_density_rms 0.094
_refine_ls_extinction_method none
_refine_ls_goodness_of_fit_ref 1.034
_refine_ls_hydrogen_treatment constr
_refine_ls_matrix_type full
_refine_ls_number_parameters 731
_refine_ls_number_reflns 12496
_refine_ls_number_restraints 9
_refine_ls_restrained_S_all 1.037
_refine_ls_R_factor_all 0.1058
_refine_ls_R_factor_gt 0.0736
_refine_ls_shift/su_max 0.002
_refine_ls_shift/su_mean 0.000
_refine_ls_structure_factor_coef Fsqd
_refine_ls_weighting_details 'calc w=1/[\s^2^(Fo^2^)+(0.0931P)^2^+27.1482P] where P=(Fo^2^+2Fc^2^)/3'
_refine_ls_weighting_scheme calc
_refine_ls_wR_factor_gt 0.1799
_refine_ls_wR_factor_ref 0.1994
_reflns_number_gt 8874
_reflns_number_total 12496
_reflns_threshold_expression >2sigma(I)
_cod_data_source_file c6ra03969c2.cif
_cod_data_source_block shi_2197_av
_cod_original_cell_volume 12794.7(8)
_cod_database_code 7224878
_chemical_oxdiff_formula 'C20 H40 N6 O8 Si3 Mn1'
_chemical_oxdiff_usercomment Mn3
_reflns_odcompleteness_completeness 99.97
_reflns_odcompleteness_iscentric 1
_reflns_odcompleteness_theta 26.32
_olex2_refinement_description
;
1. Fixed Uiso
 At 1.2 times of:
  All C(H) groups, {H11A,H11B} of O11W, {H1WA,H1WB} of O1W
 At 1.5 times of:
  All C(H,H,H) groups, {H19A,H19B} of O19W, {H14A,H14B} of O14W, {H9WA,H9WB}
  of O9W, {H7WA,H7WB} of O7W, {H2WA,H2WB} of O2W, {H3WA,H3WB} of O3W, {H5WA,
  H5WB} of O5W, {H4WA,H4WB} of O4W, {H16A,H16B} of O16W, {H17A,H17B} of O17W,
  {H18A,H18B} of O18W, {H12A,H12B} of O12W, {H10A,H10B} of O10W, {H13A,H13B} of
  O13W, {H6WA,H6WB} of O6W, All O(H) groups
2. Restrained distances
 C60-C61
 2.5 with sigma of 0.01
 O10-C56
 1.2 with sigma of 0.001
 O1W-H1WA = O1W-H1WB
 0.86 with sigma of 0.01
 N2-C58 = N2-C57
 1.46 with sigma of 0.001
 O1W-H1WA \\sim O1W-H1WB
 with sigma of 0.01
3. Restrained planarity
 O10, C56, N2, C57, C58
 with sigma of 0.1
4. Uiso/Uaniso restraints and constraints
Uiso(O19W) = Uiso(O7W) = Uiso(O17W) = Uiso(O18W) = Uiso(O6W) = Uiso(O16W)
Uiso(O14W) = Uiso(O11) = Uiso(C59) = Uiso(O11W) = Uiso(N3) = Uiso(C60) =
Uiso(C61) = Uiso(O12W) = Uiso(O13W)
Uiso(O10) = Uiso(C56) = Uiso(N2) = Uiso(C57) = Uiso(O10W) = Uiso(C58) =
Uiso(O9W)
5. Others
 Fixed Sof: H4(0.5) H8(0.5) O11(0.5) N3(0.5) C59(0.5) H59(0.5) C60(0.5)
 H60A(0.5) H60B(0.5) H60C(0.5) C61(0.5) H61A(0.5) H61B(0.5) H61C(0.5) N2(0.5)
 C56(0.5) H56(0.5) C57(0.5) H57A(0.5) H57B(0.5) H57C(0.5) C58(0.5) H58A(0.5)
 H58B(0.5) H58C(0.5) O10W(0.25) H10A(0.25) H10B(0.25) O13W(0.15) H13A(0.15)
 H13B(0.15) O11W(0.2) H11A(0.2) H11B(0.2) O6W(0.35) H6WA(0.35) H6WB(0.35)
 O7W(0.25) H7WA(0.25) H7WB(0.25) O9W(0.25) H9WA(0.25) H9WB(0.25) O14W(0.2)
 H14A(0.2) H14B(0.2) O5W(0.75) H5WA(0.75) H5WB(0.75) O19W(0.1) H19A(0.1)
 H19B(0.1) O18W(0.1) H18A(0.1) H18B(0.1) O12W(0.15) H12A(0.15) H12B(0.15)
 O17W(0.15) H17A(0.15) H17B(0.15) O16W(0.1) H16A(0.1) H16B(0.1)
6.a Riding coordinates:
 O1W(H1WA,H1WB), O4(H4), O8(H8), C54(H54A,H54B,H54C), C55(H55A,H55B,H55C),
 C60(H60A,H60B,H60C), C61(H61A,H61B,H61C), C56(H56), C57(H57A,H57B,H57C),
 C58(H58A,H58B,H58C), O10W(H10A,H10B), O13W(H13A,H13B), O11W(H11A,H11B),
 O6W(H6WA,H6WB), O7W(H7WA,H7WB), O9W(H9WA,H9WB), O14W(H14A,H14B), O5W(H5WA,
 H5WB), O4W(H4WA,H4WB), O3W(H3WA,H3WB), O2W(H2WA,H2WB), O19W(H19A,H19B),
 O18W(H18A,H18B), O12W(H12A,H12B), O17W(H17A,H17B), O16W(H16A,H16B)
6.b Aromatic/amide H refined with riding coordinates:
 C3(H3), C4(H4A), C6(H6), C7(H7), C9(H9), C10(H10), C12(H12), C13(H13),
 C16(H16), C17(H17), C18(H18), C19(H19), C20(H20), C22(H22), C23(H23), C24(H24),
  C25(H25), C26(H26), C29(H29), C30(H30), C32(H32), C33(H33), C35(H35),
 C36(H36), C38(H38), C39(H39), C42(H42), C43(H43), C44(H44), C45(H45), C46(H46),
  C48(H48), C49(H49), C50(H50), C51(H51), C52(H52), C53(H53), C59(H59)
;
_olex2_computing_structure_refinement_long 'ShelXL (Sheldrick, 2008)'
_olex2_computing_structure_solution_long 'ShelXS (Sheldrick, 2008)'

loop_
_space_group_symop_id
_space_group_symop_operation_xyz
1 'x, y, z'
2 '-x, y, -z+1/2'
3 'x+1/2, y+1/2, z'
4 '-x+1/2, y+1/2, -z+1/2'
5 '-x, -y, -z'
6 'x, -y, z-1/2'
7 '-x+1/2, -y+1/2, -z'
8 'x+1/2, -y+1/2, z-1/2'

loop_
_atom_site_label
_atom_site_type_symbol
_atom_site_fract_x
_atom_site_fract_y
_atom_site_fract_z
_atom_site_U_iso_or_equiv
_atom_site_adp_type
_atom_site_occupancy
_atom_site_calc_flag
_atom_site_disorder_assembly
_atom_site_disorder_group
_atom_site_site_symmetry_order
_atom_site_refinement_flags_posn
_atom_site_refinement_flags_adp
_atom_site_refinement_flags_occupancy
Mn1 Mn 0.7500 0.2500 0.5000 0.01453(19) Uani 1 d . . 2 S T P
Mn2 Mn 0.74272(2) 0.04303(3) 0.48797(2) 0.01790(16) Uani 1 d . . 1 . . .
Si1 Si 0.38318(4) 0.17644(6) 0.31262(4) 0.0197(2) Uani 1 d . . 1 . . .
Si2 Si 0.92753(4) 0.19803(6) 0.32056(4) 0.0219(3) Uani 1 d . . 1 . . .
O1 O 0.66412(11) 0.21944(18) 0.46399(11) 0.0372(8) Uani 1 d . . 1 . . .
O1W O 0.77228(11) 0.14209(14) 0.53783(9) 0.0200(6) Uani 1 d . . 1 D . .
H1WA H 0.8078 0.1344 0.5520 0.024 Uiso 1 d . . 1 DR . .
H1WB H 0.7550 0.1321 0.5549 0.024 Uiso 1 d . . 1 DR . .
O2 O 0.66103(11) 0.09256(16) 0.44894(10) 0.0267(6) Uani 1 d . . 1 . . .
O3 O 0.28995(12) 0.00597(16) 0.46340(10) 0.0279(7) Uani 1 d . . 1 . . .
O4 O 0.27547(14) -0.09136(17) 0.41202(12) 0.0384(8) Uani 1 d . . 1 . . .
H4 H 0.2460 -0.0925 0.3851 0.058 Uiso 0.50 d . . 1 R . .
O5 O 0.76376(13) 0.20848(18) 0.44114(11) 0.0355(7) Uani 1 d . . 1 . . .
O6 O 0.78245(12) 0.08275(17) 0.44533(10) 0.0281(7) Uani 1 d . . 1 . . .
O7 O 1.17631(11) 0.01452(16) 0.46410(10) 0.0288(7) Uani 1 d . . 1 . . .
O8 O 1.12940(13) -0.08206(18) 0.41514(13) 0.0505(10) Uani 1 d . . 1 . . .
H8 H 1.0998 -0.1064 0.4150 0.076 Uiso 0.50 d . . 1 R . .
O9 O 0.71421(12) -0.05803(16) 0.44188(11) 0.0321(7) Uani 1 d . . 1 . . .
N1 N 0.71712(18) -0.1499(2) 0.39178(15) 0.0421(10) Uani 1 d . . 1 . . .
C1 C 0.63944(16) 0.1581(2) 0.44405(14) 0.0246(9) Uani 1 d . . 1 . . .
C2 C 0.57730(16) 0.1654(2) 0.41188(14) 0.0231(9) Uani 1 d . . 1 . . .
C3 C 0.55329(17) 0.2362(2) 0.39255(15) 0.0295(10) Uani 1 d . . 1 . . .
H3 H 0.5758 0.2800 0.3998 0.035 Uiso 1 calc . . 1 R . .
C4 C 0.49624(16) 0.2422(2) 0.36256(16) 0.0288(10) Uani 1 d . . 1 . . .
H4A H 0.4813 0.2896 0.3489 0.035 Uiso 1 calc . . 1 R . .
C5 C 0.46042(16) 0.1778(2) 0.35225(14) 0.0234(9) Uani 1 d . . 1 . . .
C6 C 0.48586(17) 0.1074(2) 0.37273(16) 0.0294(10) Uani 1 d . . 1 . . .
H6 H 0.4634 0.0639 0.3672 0.035 Uiso 1 calc . . 1 R . .
C7 C 0.54324(17) 0.1004(2) 0.40093(16) 0.0286(10) Uani 1 d . . 1 . . .
H7 H 0.5589 0.0524 0.4125 0.034 Uiso 1 calc . . 1 R . .
C8 C 0.35312(15) 0.1137(2) 0.34472(14) 0.0211(8) Uani 1 d . . 1 . . .
C9 C 0.34308(17) 0.1454(2) 0.38160(15) 0.0262(9) Uani 1 d . . 1 . . .
H9 H 0.3490 0.1978 0.3881 0.031 Uiso 1 calc . . 1 R . .
C10 C 0.32454(17) 0.1008(2) 0.40866(15) 0.0255(9) Uani 1 d . . 1 . . .
H10 H 0.3186 0.1233 0.4333 0.031 Uiso 1 calc . . 1 R . .
C11 C 0.31479(16) 0.0228(2) 0.39925(14) 0.0213(8) Uani 1 d . . 1 . . .
C12 C 0.32495(17) -0.0103(2) 0.36331(15) 0.0276(9) Uani 1 d . . 1 . . .
H12 H 0.3192 -0.0628 0.3572 0.033 Uiso 1 calc . . 1 R . .
C13 C 0.34379(17) 0.0347(2) 0.33606(15) 0.0251(9) Uani 1 d . . 1 . . .
H13 H 0.3502 0.0118 0.3118 0.030 Uiso 1 calc . . 1 R . .
C14 C 0.29200(17) -0.0248(2) 0.42706(14) 0.0250(9) Uani 1 d . . 1 . . .
C15 C 0.37069(17) 0.1337(2) 0.25292(14) 0.0243(9) Uani 1 d . . 1 . . .
C16 C 0.31927(18) 0.1012(2) 0.22184(15) 0.0307(10) Uani 1 d . . 1 . . .
H16 H 0.2902 0.0996 0.2308 0.037 Uiso 1 calc . . 1 R . .
C17 C 0.3110(2) 0.0711(3) 0.17767(16) 0.0408(12) Uani 1 d . . 1 . . .
H17 H 0.2762 0.0506 0.1569 0.049 Uiso 1 calc . . 1 R . .
C18 C 0.3551(3) 0.0716(3) 0.16435(17) 0.0479(14) Uani 1 d . . 1 . . .
H18 H 0.3499 0.0509 0.1350 0.057 Uiso 1 calc . . 1 R . .
C19 C 0.4056(2) 0.1026(3) 0.19466(18) 0.0421(12) Uani 1 d . . 1 . . .
H19 H 0.4348 0.1035 0.1858 0.051 Uiso 1 calc . . 1 R . .
C20 C 0.41361(18) 0.1331(3) 0.23870(15) 0.0297(10) Uani 1 d . . 1 . . .
H20 H 0.4485 0.1535 0.2592 0.036 Uiso 1 calc . . 1 R . .
C21 C 0.35034(17) 0.2743(2) 0.30415(15) 0.0270(9) Uani 1 d . . 1 . . .
C22 C 0.3005(2) 0.2904(3) 0.26223(18) 0.0427(12) Uani 1 d . . 1 . . .
H22 H 0.2855 0.2532 0.2382 0.051 Uiso 1 calc . . 1 R . .
C23 C 0.2736(3) 0.3608(4) 0.2563(3) 0.0652(18) Uani 1 d . . 1 . . .
H23 H 0.2405 0.3703 0.2287 0.078 Uiso 1 calc . . 1 R . .
C24 C 0.2956(3) 0.4164(3) 0.2913(3) 0.075(2) Uani 1 d . . 1 . . .
H24 H 0.2780 0.4642 0.2868 0.090 Uiso 1 calc . . 1 R . .
C25 C 0.3434(3) 0.4018(3) 0.3328(3) 0.0638(18) Uani 1 d . . 1 . . .
H25 H 0.3578 0.4394 0.3566 0.077 Uiso 1 calc . . 1 R . .
C26 C 0.3703(2) 0.3314(3) 0.3394(2) 0.0432(12) Uani 1 d . . 1 . . .
H26 H 0.4024 0.3220 0.3680 0.052 Uiso 1 calc . . 1 R . .
C27 C 0.78587(16) 0.1511(2) 0.43264(14) 0.0229(9) Uani 1 d . . 1 . . .
C28 C 0.81848(16) 0.1638(2) 0.40360(14) 0.0227(9) Uani 1 d . . 1 . . .
C29 C 0.82183(19) 0.2360(2) 0.38643(16) 0.0329(10) Uani 1 d . . 1 . . .
H29 H 0.8020 0.2768 0.3910 0.039 Uiso 1 calc . . 1 R . .
C30 C 0.85442(19) 0.2481(3) 0.36256(17) 0.0337(11) Uani 1 d . . 1 . . .
H30 H 0.8568 0.2974 0.3519 0.040 Uiso 1 calc . . 1 R . .
C31 C 0.88388(16) 0.1882(2) 0.35413(14) 0.0241(9) Uani 1 d . . 1 . . .
C32 C 0.8791(2) 0.1153(3) 0.37135(18) 0.0364(11) Uani 1 d . . 1 . . .
H32 H 0.8984 0.0739 0.3667 0.044 Uiso 1 calc . . 1 R . .
C33 C 0.8468(2) 0.1036(2) 0.39486(18) 0.0355(11) Uani 1 d . . 1 . . .
H33 H 0.8438 0.0543 0.4052 0.043 Uiso 1 calc . . 1 R . .
C34 C 0.99156(16) 0.1366(2) 0.35327(14) 0.0228(9) Uani 1 d . . 1 . . .
C35 C 1.03353(17) 0.1559(2) 0.39876(15) 0.0286(9) Uani 1 d . . 1 . . .
H35 H 1.0307 0.2020 0.4128 0.034 Uiso 1 calc . . 1 R . .
C36 C 1.07925(17) 0.1083(2) 0.42362(15) 0.0285(9) Uani 1 d . . 1 . . .
H36 H 1.1070 0.1232 0.4536 0.034 Uiso 1 calc . . 1 R . .
C37 C 1.08356(16) 0.0379(2) 0.40364(14) 0.0239(9) Uani 1 d . . 1 . . .
C38 C 1.04133(17) 0.0169(2) 0.35937(16) 0.0299(10) Uani 1 d . . 1 . . .
H38 H 1.0429 -0.0307 0.3463 0.036 Uiso 1 calc . . 1 R . .
C39 C 0.99687(17) 0.0657(2) 0.33441(15) 0.0292(10) Uani 1 d . . 1 . . .
H39 H 0.9697 0.0510 0.3042 0.035 Uiso 1 calc . . 1 R . .
C40 C 1.13298(16) -0.0138(2) 0.42983(15) 0.0269(9) Uani 1 d . . 1 . . .
C41 C 0.94529(17) 0.3004(2) 0.31367(15) 0.0273(9) Uani 1 d . . 1 . . .
C42 C 0.9047(2) 0.3471(3) 0.27962(18) 0.0398(12) Uani 1 d . . 1 . . .
H42 H 0.8685 0.3277 0.2627 0.048 Uiso 1 calc . . 1 R . .
C43 C 0.9157(2) 0.4213(3) 0.26970(18) 0.0434(12) Uani 1 d . . 1 . . .
H43 H 0.8873 0.4509 0.2466 0.052 Uiso 1 calc . . 1 R . .
C44 C 0.9689(2) 0.4508(3) 0.2943(2) 0.0569(16) Uani 1 d . . 1 . . .
H44 H 0.9772 0.4999 0.2872 0.068 Uiso 1 calc . . 1 R . .
C45 C 1.0100(3) 0.4069(3) 0.3295(3) 0.084(2) Uani 1 d . . 1 . . .
H45 H 1.0456 0.4276 0.3474 0.100 Uiso 1 calc . . 1 R . .
C46 C 0.9988(2) 0.3329(3) 0.3384(2) 0.0621(18) Uani 1 d . . 1 . . .
H46 H 1.0274 0.3037 0.3614 0.074 Uiso 1 calc . . 1 R . .
C47 C 0.88689(16) 0.1599(2) 0.25823(15) 0.0252(9) Uani 1 d . . 1 . . .
C48 C 0.83573(18) 0.1228(3) 0.24337(16) 0.0394(12) Uani 1 d . . 1 . . .
H48 H 0.8207 0.1159 0.2651 0.047 Uiso 1 calc . . 1 R . .
C49 C 0.8066(2) 0.0956(3) 0.19669(18) 0.0505(14) Uani 1 d . . 1 . . .
H49 H 0.7720 0.0716 0.1872 0.061 Uiso 1 calc . . 1 R . .
C50 C 0.8285(2) 0.1040(3) 0.16422(17) 0.0451(13) Uani 1 d . . 1 . . .
H50 H 0.8091 0.0849 0.1331 0.054 Uiso 1 calc . . 1 R . .
C51 C 0.8791(2) 0.1404(3) 0.17786(17) 0.0370(11) Uani 1 d . . 1 . . .
H51 H 0.8941 0.1467 0.1561 0.044 Uiso 1 calc . . 1 R . .
C52 C 0.90743(19) 0.1676(3) 0.22430(17) 0.0346(10) Uani 1 d . . 1 . . .
H52 H 0.9418 0.1922 0.2333 0.041 Uiso 1 calc . . 1 R . .
C53 C 0.7402(2) -0.0985(3) 0.42549(17) 0.0360(11) Uani 1 d . . 1 . . .
H53 H 0.7789 -0.0916 0.4381 0.043 Uiso 1 calc . . 1 R . .
C54 C 0.7497(3) -0.1994(4) 0.3755(3) 0.0730(19) Uani 1 d . . 1 . . .
H54A H 0.7886 -0.1852 0.3921 0.109 Uiso 1 d . . 1 R . .
H54B H 0.7368 -0.1929 0.3415 0.109 Uiso 1 d . . 1 R . .
H54C H 0.7455 -0.2524 0.3823 0.109 Uiso 1 d . . 1 R . .
C55 C 0.6566(3) -0.1644(4) 0.3705(2) 0.074(2) Uani 1 d . . 1 . . .
H55A H 0.6498 -0.2076 0.3866 0.111 Uiso 1 d . . 1 R . .
H55B H 0.6426 -0.1757 0.3368 0.111 Uiso 1 d . . 1 R . .
H55C H 0.6379 -0.1197 0.3746 0.111 Uiso 1 d . . 1 R . .
O11 O 0.5053(5) 0.2945(7) 0.4984(4) 0.0815(16) Uiso 0.50 d A 1 1 . . .
N3 N 0.5328(7) 0.1674(8) 0.5141(6) 0.0815(16) Uiso 0.50 d A 1 1 . . .
C59 C 0.5408(7) 0.2512(10) 0.5055(5) 0.0815(16) Uiso 0.50 d A 1 1 . . .
H59 H 0.5744 0.2678 0.5061 0.098 Uiso 0.50 calc A 1 1 R . .
C60 C 0.4784(5) 0.1453(9) 0.4999(6) 0.0815(16) Uiso 0.50 d A 1 1 D . .
H60A H 0.4657 0.1101 0.4732 0.122 Uiso 0.50 d A 1 1 R . .
H60B H 0.4512 0.1856 0.4932 0.122 Uiso 0.50 d A 1 1 R . .
H60C H 0.4831 0.1183 0.5284 0.122 Uiso 0.50 d A 1 1 R . .
C61 C 0.5812(5) 0.1258(9) 0.5282(5) 0.0815(16) Uiso 0.50 d A 1 1 D . .
H61A H 0.5891 0.1053 0.5593 0.122 Uiso 0.50 d A 1 1 R . .
H61B H 0.6136 0.1529 0.5299 0.122 Uiso 0.50 d A 1 1 R . .
H61C H 0.5721 0.0844 0.5054 0.122 Uiso 0.50 d A 1 1 R . .
O10 O 0.5000 0.3397(4) 0.2500 0.0730(12) Uiso 1 d . 1 2 DS T P
N2 N 0.5812(4) 0.3494(6) 0.2828(3) 0.0730(12) Uiso 0.50 d B 1 1 D . .
C56 C 0.5440(3) 0.3111(7) 0.2768(4) 0.0730(12) Uiso 0.50 d B 1 1 D . .
H56 H 0.5440 0.2605 0.2865 0.088 Uiso 0.50 d B 1 1 R . .
C57 C 0.5946(6) 0.4196(6) 0.2641(5) 0.0730(12) Uiso 0.50 d B 1 1 D . .
H57A H 0.6003 0.4677 0.2808 0.110 Uiso 0.50 d B 1 1 R . .
H57B H 0.5584 0.4197 0.2366 0.110 Uiso 0.50 d B 1 1 R . .
H57C H 0.6234 0.4128 0.2536 0.110 Uiso 0.50 d B 1 1 R . .
C58 C 0.6279(5) 0.3438(8) 0.3309(4) 0.0730(12) Uiso 0.50 d B 1 1 D . .
H58A H 0.6457 0.3925 0.3430 0.110 Uiso 0.50 d B 1 1 R . .
H58B H 0.6557 0.3068 0.3329 0.110 Uiso 0.50 d B 1 1 R . .
H58C H 0.6094 0.3264 0.3496 0.110 Uiso 0.50 d B 1 1 R . .
O10W O 0.6300(8) 0.4129(10) 0.2959(7) 0.0730(12) Uiso 0.25 d C 3 1 . . .
H10A H 0.6520 0.4488 0.3089 0.110 Uiso 0.25 d C 3 1 R . .
H10B H 0.6358 0.3869 0.2753 0.110 Uiso 0.25 d C 3 1 R . .
O13W O 0.5123(14) -0.152(2) 0.4743(13) 0.0815(16) Uiso 0.15 d D 3 1 . . .
H13A H 0.5295 -0.1148 0.4931 0.122 Uiso 0.15 d D 3 1 R . .
H13B H 0.5003 -0.1371 0.4453 0.122 Uiso 0.15 d D 3 1 R . .
O11W O 0.5357(14) 0.1932(17) 0.5112(12) 0.0815(16) Uiso 0.20 d E 2 1 . . .
H11A H 0.5144 0.1575 0.5096 0.098 Uiso 0.20 d E 2 1 R . .
H11B H 0.5119 0.2303 0.4927 0.098 Uiso 0.20 d E 2 1 R . .
O6W O 0.8831(6) -0.0297(8) 0.4695(5) 0.087(3) Uiso 0.35 d F 1 1 . . .
H6WA H 0.8624 -0.0021 0.4779 0.131 Uiso 0.35 d F 1 1 R . .
H6WB H 0.9147 -0.0045 0.4793 0.131 Uiso 0.35 d F 1 1 R . .
O7W O 0.9849(9) 0.0407(13) 0.5012(8) 0.087(3) Uiso 0.25 d G 2 1 . . .
H7WA H 1.0075 0.0631 0.5270 0.131 Uiso 0.25 d G 2 1 R . .
H7WB H 0.9755 0.0849 0.4879 0.131 Uiso 0.25 d G 2 1 R . .
O9W O 0.6526(7) 0.2933(11) 0.3385(6) 0.0730(12) Uiso 0.25 d H 2 1 . . .
H9WA H 0.6771 0.2832 0.3286 0.110 Uiso 0.25 d H 2 1 R . .
H9WB H 0.6545 0.2600 0.3592 0.110 Uiso 0.25 d H 2 1 R . .
O14W O 0.4856(11) 0.3078(16) 0.4794(10) 0.0815(16) Uiso 0.20 d I 3 1 . . .
H14A H 0.4902 0.2921 0.4554 0.122 Uiso 0.20 d I 3 1 R . .
H14B H 0.5039 0.2791 0.5036 0.122 Uiso 0.20 d I 3 1 R . .
O5W O 0.8860(3) -0.1848(4) 0.4602(2) 0.0819(18) Uani 0.75 d . . 1 . . .
H5WA H 0.8854 -0.1348 0.4601 0.123 Uiso 0.75 d . . 1 R . .
H5WB H 0.9190 -0.1991 0.4693 0.123 Uiso 0.75 d . . 1 R . .
O4W O 0.61637(18) -0.0844(3) 0.46220(16) 0.0755(13) Uani 1 d . . 1 . . .
H4WA H 0.6325 -0.1288 0.4723 0.113 Uiso 1 d . . 1 R . .
H4WB H 0.6323 -0.0789 0.4439 0.113 Uiso 1 d . . 1 R . .
O3W O 0.67136(18) -0.2250(2) 0.49950(15) 0.0699(12) Uani 1 d . . 1 . . .
H3WA H 0.6834 -0.2612 0.4883 0.105 Uiso 1 d . . 1 R . .
H3WB H 0.6552 -0.2604 0.5085 0.105 Uiso 1 d . . 1 R . .
O2W O 0.78700(16) -0.1720(2) 0.54505(12) 0.0517(9) Uani 1 d . . 1 . . .
H2WA H 0.7970 -0.1334 0.5380 0.077 Uiso 1 d . . 1 R . .
H2WB H 0.7529 -0.1812 0.5320 0.077 Uiso 1 d . . 1 R . .
O19W O 0.963(2) 0.109(3) 0.5355(18) 0.087(3) Uiso 0.10 d J 6 1 . . .
H19A H 0.9767 0.0656 0.5340 0.131 Uiso 0.10 d J 6 1 R . .
H19B H 0.9790 0.1441 0.5264 0.131 Uiso 0.10 d J 6 1 R . .
O18W O 0.978(2) -0.007(4) 0.510(2) 0.087(3) Uiso 0.10 d . 3 1 . . .
H18A H 1.0081 0.0149 0.5172 0.131 Uiso 0.10 d . 3 1 R . .
H18B H 0.9566 0.0316 0.5015 0.131 Uiso 0.10 d . 3 1 R . .
O12W O 0.5084(13) -0.0652(19) 0.4784(12) 0.0815(16) Uiso 0.15 d K 4 1 . . .
H12A H 0.4904 -0.0475 0.4500 0.122 Uiso 0.15 d K 4 1 R . .
H12B H 0.5421 -0.0745 0.4839 0.122 Uiso 0.15 d K 4 1 R . .
O17W O 0.9917(14) -0.044(2) 0.4446(13) 0.087(3) Uiso 0.15 d L 5 1 . . .
H17A H 0.9803 -0.0246 0.4167 0.131 Uiso 0.15 d L 5 1 R . .
H17B H 0.9832 -0.0917 0.4420 0.131 Uiso 0.15 d L 5 1 R . .
O16W O 0.997(2) 0.004(3) 0.464(2) 0.087(3) Uiso 0.10 d M 4 1 . . .
H16A H 0.9933 -0.0103 0.4361 0.131 Uiso 0.10 d M 4 1 R . .
H16B H 0.9786 0.0448 0.4610 0.131 Uiso 0.10 d M 4 1 R . .

loop_
_atom_site_aniso_label
_atom_site_aniso_U_11
_atom_site_aniso_U_22
_atom_site_aniso_U_33
_atom_site_aniso_U_23
_atom_site_aniso_U_13
_atom_site_aniso_U_12
Mn1 0.0131(4) 0.0146(4) 0.0158(4) -0.0004(3) 0.0063(3) 0.0004(3)
Mn2 0.0181(3) 0.0174(3) 0.0170(3) -0.0001(2) 0.0067(2) 0.0007(2)
Si1 0.0163(5) 0.0229(6) 0.0188(5) 0.0022(4) 0.0067(4) 0.0001(4)
Si2 0.0183(5) 0.0242(6) 0.0240(6) 0.0033(5) 0.0102(5) 0.0034(4)
O1 0.0188(15) 0.0344(18) 0.0455(19) -0.0034(15) 0.0025(14) -0.0024(13)
O1W 0.0201(14) 0.0218(14) 0.0188(14) 0.0000(11) 0.0092(11) 0.0011(11)
O2 0.0192(14) 0.0311(17) 0.0263(15) 0.0001(12) 0.0069(12) 0.0042(12)
O3 0.0395(17) 0.0272(16) 0.0228(15) -0.0026(12) 0.0190(13) -0.0063(13)
O4 0.061(2) 0.0249(17) 0.0430(19) -0.0069(14) 0.0359(17) -0.0107(15)
O5 0.0491(19) 0.0325(18) 0.0358(17) 0.0035(14) 0.0288(15) 0.0097(15)
O6 0.0299(16) 0.0310(17) 0.0300(16) 0.0018(13) 0.0191(13) 0.0011(13)
O7 0.0253(15) 0.0259(16) 0.0276(15) 0.0019(12) 0.0048(13) 0.0079(12)
O8 0.0281(18) 0.0252(18) 0.071(3) -0.0079(17) -0.0029(17) 0.0046(14)
O9 0.0351(17) 0.0266(16) 0.0355(17) -0.0102(13) 0.0164(14) -0.0054(13)
N1 0.056(3) 0.035(2) 0.039(2) -0.0100(18) 0.024(2) 0.0040(19)
C1 0.017(2) 0.034(2) 0.021(2) 0.0042(18) 0.0065(16) 0.0017(17)
C2 0.022(2) 0.027(2) 0.020(2) 0.0002(17) 0.0095(17) -0.0008(17)
C3 0.026(2) 0.026(2) 0.035(2) 0.0069(18) 0.0118(19) -0.0015(17)
C4 0.021(2) 0.023(2) 0.039(2) 0.0112(19) 0.0106(19) 0.0018(17)
C5 0.021(2) 0.026(2) 0.024(2) 0.0008(17) 0.0115(17) 0.0019(16)
C6 0.022(2) 0.024(2) 0.037(2) 0.0020(19) 0.0085(19) -0.0012(17)
C7 0.023(2) 0.022(2) 0.038(2) 0.0068(18) 0.0103(19) 0.0041(17)
C8 0.0128(18) 0.027(2) 0.020(2) 0.0017(16) 0.0039(15) 0.0005(16)
C9 0.028(2) 0.026(2) 0.027(2) -0.0050(17) 0.0144(18) -0.0054(17)
C10 0.029(2) 0.026(2) 0.026(2) -0.0045(17) 0.0159(18) -0.0019(17)
C11 0.021(2) 0.022(2) 0.022(2) 0.0033(16) 0.0105(16) 0.0030(16)
C12 0.033(2) 0.020(2) 0.031(2) -0.0003(17) 0.0153(19) 0.0015(17)
C13 0.029(2) 0.025(2) 0.025(2) -0.0013(17) 0.0157(18) 0.0010(17)
C14 0.025(2) 0.027(2) 0.023(2) 0.0029(17) 0.0104(17) -0.0001(17)
C15 0.027(2) 0.022(2) 0.022(2) 0.0027(16) 0.0100(18) 0.0015(17)
C16 0.029(2) 0.032(2) 0.024(2) 0.0035(18) 0.0059(19) 0.0010(19)
C17 0.050(3) 0.038(3) 0.020(2) -0.0018(19) 0.001(2) -0.002(2)
C18 0.081(4) 0.038(3) 0.022(2) 0.001(2) 0.021(3) 0.011(3)
C19 0.059(3) 0.037(3) 0.040(3) 0.007(2) 0.031(3) 0.015(2)
C20 0.031(2) 0.036(3) 0.025(2) 0.0086(18) 0.0150(19) 0.0069(19)
C21 0.027(2) 0.024(2) 0.035(2) 0.0086(18) 0.0178(19) 0.0034(17)
C22 0.039(3) 0.046(3) 0.039(3) 0.007(2) 0.014(2) 0.015(2)
C23 0.056(4) 0.061(4) 0.075(4) 0.028(4) 0.027(3) 0.031(3)
C24 0.090(5) 0.032(3) 0.130(7) 0.030(4) 0.073(5) 0.035(3)
C25 0.084(5) 0.025(3) 0.104(5) -0.008(3) 0.061(4) 0.007(3)
C26 0.044(3) 0.035(3) 0.055(3) -0.006(2) 0.026(3) -0.001(2)
C27 0.026(2) 0.027(2) 0.0154(19) -0.0015(16) 0.0091(17) 0.0004(17)
C28 0.025(2) 0.023(2) 0.022(2) -0.0015(16) 0.0121(17) 0.0000(16)
C29 0.041(3) 0.025(2) 0.043(3) 0.006(2) 0.028(2) 0.0095(19)
C30 0.041(3) 0.026(2) 0.046(3) 0.012(2) 0.030(2) 0.0096(19)
C31 0.021(2) 0.027(2) 0.024(2) -0.0001(17) 0.0105(17) 0.0038(17)
C32 0.047(3) 0.023(2) 0.057(3) -0.002(2) 0.040(3) 0.006(2)
C33 0.047(3) 0.019(2) 0.056(3) 0.003(2) 0.037(2) 0.0020(19)
C34 0.017(2) 0.028(2) 0.025(2) 0.0031(17) 0.0109(17) 0.0011(16)
C35 0.029(2) 0.027(2) 0.027(2) -0.0025(18) 0.0097(18) 0.0059(18)
C36 0.025(2) 0.034(2) 0.021(2) 0.0002(18) 0.0055(17) 0.0032(18)
C37 0.019(2) 0.024(2) 0.027(2) 0.0037(17) 0.0080(17) 0.0017(16)
C38 0.025(2) 0.023(2) 0.035(2) -0.0076(18) 0.0076(19) 0.0036(17)
C39 0.022(2) 0.030(2) 0.028(2) -0.0040(18) 0.0036(18) 0.0004(17)
C40 0.021(2) 0.025(2) 0.032(2) 0.0018(18) 0.0089(18) 0.0020(17)
C41 0.026(2) 0.028(2) 0.031(2) 0.0053(18) 0.0154(18) 0.0061(17)
C42 0.037(3) 0.037(3) 0.039(3) 0.009(2) 0.012(2) 0.003(2)
C43 0.054(3) 0.037(3) 0.039(3) 0.013(2) 0.020(2) 0.015(2)
C44 0.055(4) 0.031(3) 0.086(4) 0.016(3) 0.033(3) -0.001(2)
C45 0.050(4) 0.042(4) 0.118(6) 0.022(4) 0.000(4) -0.014(3)
C46 0.033(3) 0.042(3) 0.084(4) 0.020(3) 0.001(3) -0.001(2)
C47 0.021(2) 0.027(2) 0.028(2) 0.0047(18) 0.0117(17) 0.0073(17)
C48 0.026(2) 0.065(3) 0.029(2) -0.003(2) 0.013(2) -0.007(2)
C49 0.034(3) 0.077(4) 0.035(3) -0.007(3) 0.009(2) -0.020(3)
C50 0.041(3) 0.058(3) 0.024(2) -0.008(2) 0.003(2) -0.002(2)
C51 0.045(3) 0.041(3) 0.031(3) 0.000(2) 0.022(2) 0.001(2)
C52 0.032(2) 0.038(3) 0.038(3) 0.000(2) 0.020(2) -0.001(2)
C53 0.040(3) 0.032(3) 0.041(3) -0.006(2) 0.023(2) -0.002(2)
C54 0.105(5) 0.057(4) 0.083(5) -0.024(3) 0.065(4) 0.001(4)
C55 0.059(4) 0.073(5) 0.071(4) -0.034(4) 0.013(3) -0.006(3)
O5W 0.100(5) 0.089(5) 0.056(4) -0.019(3) 0.033(3) -0.008(4)
O4W 0.075(3) 0.073(3) 0.074(3) 0.010(2) 0.029(2) -0.010(2)
O3W 0.089(3) 0.060(3) 0.072(3) -0.022(2) 0.046(2) -0.005(2)
O2W 0.066(2) 0.037(2) 0.048(2) -0.0060(16) 0.0211(19) -0.0105(17)

loop_
_atom_type_symbol
_atom_type_description
_atom_type_scat_dispersion_real
_atom_type_scat_dispersion_imag
_atom_type_scat_source
C C 0.0033 0.0016 'International Tables Vol C Tables 4.2.6.8 and 6.1.1.4'
H H 0.0000 0.0000 'International Tables Vol C Tables 4.2.6.8 and 6.1.1.4'
Mn Mn 0.3368 0.7283 'International Tables Vol C Tables 4.2.6.8 and 6.1.1.4'
N N 0.0061 0.0033 'International Tables Vol C Tables 4.2.6.8 and 6.1.1.4'
O O 0.0106 0.0060 'International Tables Vol C Tables 4.2.6.8 and 6.1.1.4'
Si Si 0.0817 0.0704 'International Tables Vol C Tables 4.2.6.8 and 6.1.1.4'

loop_
_geom_angle_atom_site_label_1
_geom_angle_atom_site_label_2
_geom_angle_atom_site_label_3
_geom_angle
_geom_angle_site_symmetry_1
_geom_angle_site_symmetry_3
O1 Mn1 O1 179.998(1) 7_656 .
O1 Mn1 O1W 92.34(11) . .
O1 Mn1 O1W 92.33(11) 7_656 7_656
O1 Mn1 O1W 87.67(11) 7_656 .
O1 Mn1 O1W 87.67(11) . 7_656
O1 Mn1 O5 91.01(12) 7_656 7_656
O1 Mn1 O5 88.99(12) 7_656 .
O1 Mn1 O5 91.01(12) . .
O1 Mn1 O5 88.99(12) . 7_656
O1W Mn1 O1W 179.998(1) 7_656 .
O5 Mn1 O1W 93.53(11) 7_656 7_656
O5 Mn1 O1W 86.47(11) 7_656 .
O5 Mn1 O1W 86.47(11) . 7_656
O5 Mn1 O1W 93.53(11) . .
O5 Mn1 O5 179.998(1) 7_656 .
O1W Mn2 O3 87.03(10) . 5_656
O1W Mn2 O7 86.82(10) . 5_756
O2 Mn2 O1W 92.25(10) . .
O2 Mn2 O3 86.21(11) . 5_656
O2 Mn2 O7 172.07(11) . 5_756
O2 Mn2 O9 89.00(11) . .
O3 Mn2 O7 85.87(11) 5_656 5_756
O6 Mn2 O1W 93.53(11) . .
O6 Mn2 O2 100.11(11) . .
O6 Mn2 O3 173.62(11) . 5_656
O6 Mn2 O7 87.81(11) . 5_756
O6 Mn2 O9 88.73(11) . .
O9 Mn2 O1W 177.19(11) . .
O9 Mn2 O3 90.55(11) . 5_656
O9 Mn2 O7 91.60(11) . 5_756
C5 Si1 C8 105.10(17) . .
C5 Si1 C15 108.37(18) . .
C5 Si1 C21 112.84(19) . .
C8 Si1 C15 111.18(18) . .
C21 Si1 C8 108.65(18) . .
C21 Si1 C15 110.60(18) . .
C31 Si2 C34 106.43(18) . .
C41 Si2 C31 113.43(18) . .
C41 Si2 C34 112.75(18) . .
C47 Si2 C31 108.99(18) . .
C47 Si2 C34 109.06(18) . .
C47 Si2 C41 106.09(19) . .
C1 O1 Mn1 132.5(3) . .
Mn1 O1W Mn2 111.74(11) . .
Mn1 O1W H1WA 112.9 . .
Mn1 O1W H1WB 114.7 . .
Mn2 O1W H1WA 101.9 . .
Mn2 O1W H1WB 98.8 . .
H1WA O1W H1WB 115.0 . .
C1 O2 Mn2 136.7(3) . .
C14 O3 Mn2 128.7(3) . 5_656
C14 O4 H4 113.7 . .
C27 O5 Mn1 136.6(3) . .
C27 O6 Mn2 128.1(3) . .
C40 O7 Mn2 129.1(3) . 5_756
C40 O8 H8 112.0 . .
C53 O9 Mn2 129.1(3) . .
C53 N1 C54 122.7(5) . .
C53 N1 C55 120.8(4) . .
C54 N1 C55 116.4(5) . .
O1 C1 C2 115.5(4) . .
O2 C1 O1 126.7(4) . .
O2 C1 C2 117.7(4) . .
C3 C2 C1 121.2(4) . .
C7 C2 C1 119.6(4) . .
C7 C2 C3 119.2(4) . .
C2 C3 H3 119.7 . .
C4 C3 C2 120.7(4) . .
C4 C3 H3 119.7 . .
C3 C4 H4A 119.3 . .
C3 C4 C5 121.4(4) . .
C5 C4 H4A 119.3 . .
C4 C5 Si1 126.4(3) . .
C6 C5 Si1 117.0(3) . .
C6 C5 C4 116.5(3) . .
C5 C6 H6 118.8 . .
C7 C6 C5 122.4(4) . .
C7 C6 H6 118.8 . .
C2 C7 H7 120.1 . .
C6 C7 C2 119.8(4) . .
C6 C7 H7 120.1 . .
C9 C8 Si1 119.1(3) . .
C9 C8 C13 117.5(4) . .
C13 C8 Si1 123.3(3) . .
C8 C9 H9 119.2 . .
C10 C9 C8 121.7(4) . .
C10 C9 H9 119.2 . .
C9 C10 H10 119.9 . .
C9 C10 C11 120.2(4) . .
C11 C10 H10 119.9 . .
C10 C11 C14 120.2(4) . .
C12 C11 C10 119.4(4) . .
C12 C11 C14 120.4(4) . .
C11 C12 H12 119.8 . .
C11 C12 C13 120.4(4) . .
C13 C12 H12 119.8 . .
C8 C13 H13 119.6 . .
C12 C13 C8 120.9(4) . .
C12 C13 H13 119.6 . .
O3 C14 C11 117.6(4) . .
O4 C14 O3 125.0(4) . .
O4 C14 C11 117.3(4) . .
C16 C15 Si1 122.0(3) . .
C20 C15 Si1 120.1(3) . .
C20 C15 C16 117.8(4) . .
C15 C16 H16 119.6 . .
C17 C16 C15 120.8(4) . .
C17 C16 H16 119.6 . .
C16 C17 H17 120.0 . .
C16 C17 C18 119.9(4) . .
C18 C17 H17 120.0 . .
C17 C18 H18 120.2 . .
C19 C18 C17 119.6(4) . .
C19 C18 H18 120.2 . .
C18 C19 H19 119.9 . .
C18 C19 C20 120.3(5) . .
C20 C19 H19 119.9 . .
C15 C20 H20 119.2 . .
C19 C20 C15 121.5(4) . .
C19 C20 H20 119.2 . .
C22 C21 Si1 119.8(4) . .
C26 C21 Si1 122.9(3) . .
C26 C21 C22 117.2(4) . .
C21 C22 H22 119.5 . .
C23 C22 C21 120.9(5) . .
C23 C22 H22 119.5 . .
C22 C23 H23 119.9 . .
C24 C23 C22 120.1(6) . .
C24 C23 H23 119.9 . .
C23 C24 H24 120.0 . .
C25 C24 C23 120.1(5) . .
C25 C24 H24 120.0 . .
C24 C25 H25 119.8 . .
C24 C25 C26 120.4(6) . .
C26 C25 H25 119.8 . .
C21 C26 H26 119.4 . .
C25 C26 C21 121.2(5) . .
C25 C26 H26 119.4 . .
O5 C27 O6 125.4(4) . .
O5 C27 C28 117.2(4) . .
O6 C27 C28 117.4(3) . .
C29 C28 C27 120.9(4) . .
C29 C28 C33 118.5(4) . .
C33 C28 C27 120.6(4) . .
C28 C29 H29 119.7 . .
C28 C29 C30 120.5(4) . .
C30 C29 H29 119.7 . .
C29 C30 H30 119.2 . .
C29 C30 C31 121.6(4) . .
C31 C30 H30 119.2 . .
C30 C31 Si2 124.9(3) . .
C30 C31 C32 116.8(4) . .
C32 C31 Si2 118.4(3) . .
C31 C32 H32 119.3 . .
C33 C32 C31 121.4(4) . .
C33 C32 H32 119.3 . .
C28 C33 H33 119.4 . .
C32 C33 C28 121.2(4) . .
C32 C33 H33 119.4 . .
C35 C34 Si2 122.3(3) . .
C39 C34 Si2 120.7(3) . .
C39 C34 C35 116.8(4) . .
C34 C35 H35 119.1 . .
C36 C35 C34 121.9(4) . .
C36 C35 H35 119.1 . .
C35 C36 H36 120.0 . .
C35 C36 C37 119.9(4) . .
C37 C36 H36 120.0 . .
C36 C37 C40 120.6(4) . .
C38 C37 C36 118.8(4) . .
C38 C37 C40 120.7(4) . .
C37 C38 H38 119.6 . .
C39 C38 C37 120.7(4) . .
C39 C38 H38 119.6 . .
C34 C39 H39 119.1 . .
C38 C39 C34 121.8(4) . .
C38 C39 H39 119.1 . .
O7 C40 C37 118.2(4) . .
O8 C40 O7 124.3(4) . .
O8 C40 C37 117.5(4) . .
C42 C41 Si2 119.4(3) . .
C42 C41 C46 116.0(4) . .
C46 C41 Si2 124.4(3) . .
C41 C42 H42 118.5 . .
C41 C42 C43 122.9(5) . .
C43 C42 H42 118.5 . .
C42 C43 H43 120.3 . .
C44 C43 C42 119.3(5) . .
C44 C43 H43 120.3 . .
C43 C44 H44 120.3 . .
C43 C44 C45 119.4(5) . .
C45 C44 H44 120.3 . .
C44 C45 H45 119.7 . .
C46 C45 C44 120.5(6) . .
C46 C45 H45 119.7 . .
C41 C46 H46 119.2 . .
C45 C46 C41 121.7(5) . .
C45 C46 H46 119.2 . .
C48 C47 Si2 122.7(3) . .
C48 C47 C52 116.7(4) . .
C52 C47 Si2 120.5(3) . .
C47 C48 H48 119.5 . .
C49 C48 C47 121.0(4) . .
C49 C48 H48 119.5 . .
C48 C49 H49 119.8 . .
C50 C49 C48 120.5(5) . .
C50 C49 H49 119.8 . .
C49 C50 H50 120.1 . .
C51 C50 C49 119.8(4) . .
C51 C50 H50 120.1 . .
C50 C51 H51 120.4 . .
C50 C51 C52 119.1(4) . .
C52 C51 H51 120.4 . .
C47 C52 H52 118.6 . .
C51 C52 C47 122.8(4) . .
C51 C52 H52 118.6 . .
O9 C53 N1 124.5(5) . .
O9 C53 H53 117.7 . .
N1 C53 H53 117.7 . .
N1 C54 H54A 109.0 . .
N1 C54 H54B 109.4 . .
N1 C54 H54C 110.0 . .
H54A C54 H54B 109.5 . .
H54A C54 H54C 109.5 . .
H54B C54 H54C 109.5 . .
N1 C55 H55A 109.0 . .
N1 C55 H55B 110.1 . .
N1 C55 H55C 109.4 . .
H55A C55 H55B 109.4 . .
H55A C55 H55C 109.5 . .
H55B C55 H55C 109.4 . .
C59 O11 H11B 39.6 . .
C59 O11 H14A 91.9 . .
C59 O11 H14B 68.0 . .
H11B O11 H14A 78.2 . .
H11B O11 H14B 48.1 . .
H14A O11 H14B 117.5 . .
C59 N3 H11A 120.3 . .
C59 N3 H11B 31.1 . .
C60 N3 C59 115.2(14) . .
C60 N3 C61 131.7(13) . .
C60 N3 H11A 5.1 . .
C60 N3 H11B 85.3 . .
C61 N3 C59 112.3(13) . .
C61 N3 H11A 126.7 . .
C61 N3 H11B 138.9 . .
H11A N3 H11B 90.4 . .
O11 C59 N3 119.8(16) . .
O11 C59 H59 120.1 . .
O11 C59 H11B 70.6 . .
O11 C59 H14B 16.2 . .
N3 C59 H59 120.1 . .
N3 C59 H11B 57.1 . .
N3 C59 H14B 104.4 . .
H59 C59 H11B 150.6 . .
H59 C59 H14B 135.1 . .
H11B C59 H14B 60.9 . .
N3 C60 H60A 112.0 . .
N3 C60 H60B 116.9 . .
N3 C60 H60C 98.9 . .
N3 C60 H11A 2.8 . .
H60A C60 H60B 109.5 . .
H60A C60 H60C 109.5 . .
H60A C60 H11A 111.0 . .
H60B C60 H60C 109.5 . .
H60B C60 H11A 119.5 . .
H60C C60 H11A 97.0 . .
N3 C61 H61A 105.9 . .
N3 C61 H61B 116.8 . .
N3 C61 H61C 105.5 . .
H61A C61 H61B 109.5 . .
H61A C61 H61C 109.5 . .
H61B C61 H61C 109.5 . .
C56 O10 C56 131.1(15) 2_655 .
C56 N2 C57 140.4(11) . .
C56 N2 C58 114.3(10) . .
C58 N2 C57 102.4(10) . .
O10 C56 H56 118.5 . .
N2 C56 O10 112.5(11) . .
N2 C56 H56 128.5 . .
N2 C57 H57A 121.3 . .
N2 C57 H57B 91.7 . .
N2 C57 H57C 113.7 . .
N2 C57 H10B 80.3 . .
H57A C57 H57B 109.5 . .
H57A C57 H57C 109.4 . .
H57A C57 H10B 111.7 . .
H57B C57 H57C 109.5 . .
H57B C57 H10B 135.9 . .
H57C C57 H10B 40.9 . .
N2 C58 H58A 112.9 . .
N2 C58 H58B 113.1 . .
N2 C58 H58C 102.1 . .
H58A C58 H58B 109.4 . .
H58A C58 H58C 109.5 . .
H58B C58 H58C 109.5 . .
H57A O10W H57C 80.2 . .
H57A O10W H58A 117.3 . .
H57A O10W H10A 78.0 . .
H57A O10W H10B 116.1 . .
H57C O10W H58A 162.5 . .
H57C O10W H10A 104.7 . .
H57C O10W H10B 36.4 . .
H58A O10W H10A 82.0 . .
H58A O10W H10B 126.1 . .
H10A O10W H10B 116.3 . .
H13A O13W H13B 109.5 . .
H11A O11W H11B 103.3 . .
H6WA O6W H6WB 105.1 . .
H7WA O7W H7WB 88.6 . .
H7WA O7W H19A 50.4 . .
H7WA O7W H18A 67.7 . .
H7WA O7W H18B 111.6 . .
H7WA O7W H16B 132.3 . .
H7WB O7W H19A 87.8 . .
H7WB O7W H18A 147.2 . .
H7WB O7W H18B 96.4 . .
H7WB O7W H16B 64.2 . .
H19A O7W H18A 93.4 . .
H19A O7W H18B 61.6 . .
H19A O7W H16B 150.4 . .
H18A O7W H18B 112.9 . .
H18A O7W H16B 115.2 . .
H18B O7W H16B 109.9 . .
H58B O9W H58C 104.8 . .
H58B O9W H9WA 62.6 . .
H58B O9W H9WB 162.7 . .
H58C O9W H9WA 167.4 . .
H58C O9W H9WB 82.9 . .
H9WA O9W H9WB 109.5 . .
H14A O14W H14B 109.5 . .
H5WA O5W H5WB 108.4 . .
H4WA O4W H4WB 91.6 . .
H3WA O3W H3WB 86.2 . .
H2WA O2W H2WB 117.3 . .
H19A O19W H19B 109.4 . .
H7WA O18W H19A 37.7 . .
H7WA O18W H18A 35.8 . .
H7WA O18W H18B 67.5 . .
H19A O18W H18A 72.6 . .
H19A O18W H18B 46.5 . .
O18W O18W H7WA 68.0 5_756 .
O18W O18W H19A 104.7 5_756 .
O18W O18W H18A 39.6 5_756 .
O18W O18W H18B 105.7 5_756 .
H18A O18W H18B 98.9 . .
H13A O12W H12A 135.4 . .
H13A O12W H12B 55.0 . .
H12A O12W H12B 109.5 . .
H17A O17W H17B 109.4 . .
H17A O17W H16A 44.6 . .
H17B O17W H16A 154.0 . .
H17A O16W H16A 11.4 . .
H17A O16W H16B 106.6 . .
H16A O16W H16B 109.4 . .

loop_
_geom_bond_atom_site_label_1
_geom_bond_atom_site_label_2
_geom_bond_distance
_geom_bond_site_symmetry_2
Mn1 O1 2.114(3) 7_656
Mn1 O1 2.114(3) .
Mn1 O1W 2.149(2) .
Mn1 O1W 2.149(2) 7_656
Mn1 O5 2.137(3) 7_656
Mn1 O5 2.137(3) .
Mn2 O1W 2.210(3) .
Mn2 O2 2.140(3) .
Mn2 O3 2.215(3) 5_656
Mn2 O6 2.137(3) .
Mn2 O7 2.234(3) 5_756
Mn2 O9 2.175(3) .
Si1 C5 1.865(4) .
Si1 C8 1.875(4) .
Si1 C15 1.881(4) .
Si1 C21 1.874(4) .
Si2 C31 1.877(4) .
Si2 C34 1.878(4) .
Si2 C41 1.875(4) .
Si2 C47 1.866(4) .
O1 C1 1.260(5) .
O1W H1WA 0.8568 .
O1W H1WB 0.8574 .
O2 C1 1.252(5) .
O3 Mn2 2.215(3) 5_656
O3 C14 1.269(5) .
O4 H4 0.8539 .
O4 C14 1.250(5) .
O5 C27 1.243(5) .
O6 C27 1.265(5) .
O7 Mn2 2.234(3) 5_756
O7 C40 1.268(5) .
O8 H8 0.8888 .
O8 C40 1.258(5) .
O9 C53 1.240(5) .
N1 C53 1.302(6) .
N1 C54 1.460(7) .
N1 C55 1.462(7) .
C1 C2 1.508(5) .
C2 C3 1.392(6) .
C2 C7 1.391(6) .
C3 H3 0.9300 .
C3 C4 1.386(6) .
C4 H4A 0.9300 .
C4 C5 1.409(6) .
C5 C6 1.404(6) .
C6 H6 0.9300 .
C6 C7 1.385(6) .
C7 H7 0.9300 .
C8 C9 1.396(6) .
C8 C13 1.399(6) .
C9 H9 0.9300 .
C9 C10 1.382(6) .
C10 H10 0.9300 .
C10 C11 1.385(5) .
C11 C12 1.381(6) .
C11 C14 1.501(5) .
C12 H12 0.9300 .
C12 C13 1.395(6) .
C13 H13 0.9300 .
C15 C16 1.394(6) .
C15 C20 1.392(6) .
C16 H16 0.9300 .
C16 C17 1.388(6) .
C17 H17 0.9300 .
C17 C18 1.404(7) .
C18 H18 0.9300 .
C18 C19 1.361(8) .
C19 H19 0.9300 .
C19 C20 1.388(6) .
C20 H20 0.9300 .
C21 C22 1.411(6) .
C21 C26 1.394(7) .
C22 H22 0.9300 .
C22 C23 1.386(7) .
C23 H23 0.9300 .
C23 C24 1.373(10) .
C24 H24 0.9300 .
C24 C25 1.372(10) .
C25 H25 0.9300 .
C25 C26 1.384(7) .
C26 H26 0.9300 .
C27 C28 1.516(5) .
C28 C29 1.379(6) .
C28 C33 1.383(6) .
C29 H29 0.9300 .
C29 C30 1.381(6) .
C30 H30 0.9300 .
C30 C31 1.394(6) .
C31 C32 1.400(6) .
C32 H32 0.9300 .
C32 C33 1.364(6) .
C33 H33 0.9300 .
C34 C35 1.395(6) .
C34 C39 1.395(6) .
C35 H35 0.9300 .
C35 C36 1.385(6) .
C36 H36 0.9300 .
C36 C37 1.397(6) .
C37 C38 1.381(6) .
C37 C40 1.497(5) .
C38 H38 0.9300 .
C38 C39 1.378(6) .
C39 H39 0.9300 .
C41 C42 1.385(6) .
C41 C46 1.398(7) .
C42 H42 0.9300 .
C42 C43 1.385(7) .
C43 H43 0.9300 .
C43 C44 1.372(7) .
C44 H44 0.9300 .
C44 C45 1.380(8) .
C45 H45 0.9300 .
C45 C46 1.375(8) .
C46 H46 0.9300 .
C47 C48 1.385(6) .
C47 C52 1.388(6) .
C48 H48 0.9300 .
C48 C49 1.385(7) .
C49 H49 0.9300 .
C49 C50 1.374(7) .
C50 H50 0.9300 .
C50 C51 1.370(7) .
C51 H51 0.9300 .
C51 C52 1.378(6) .
C52 H52 0.9300 .
C53 H53 0.9300 .
C54 H54A 0.9601 .
C54 H54B 0.9598 .
C54 H54C 0.9601 .
C55 H55A 0.9598 .
C55 H55B 0.9597 .
C55 H55C 0.9596 .
O11 C59 1.148(16) .
O11 H11B 1.1543 .
O11 H14A 1.2104 .
O11 H14B 0.3212 .
N3 C59 1.51(2) .
N3 C60 1.364(19) .
N3 C61 1.366(19) .
N3 H11A 0.4777 .
N3 H11B 1.2692 .
C59 H59 0.9300 .
C59 H11B 0.7798 .
C59 H14B 1.0700 .
C60 H60A 0.9600 .
C60 H60B 0.9599 .
C60 H60C 0.9599 .
C60 H11A 0.8893 .
C61 H61A 0.9595 .
C61 H61B 0.9598 .
C61 H61C 0.9597 .
O10 C56 1.1988(10) 2_655
O10 C56 1.1988(10) .
N2 C56 1.136(14) .
N2 C57 1.4598(10) .
N2 C58 1.4584(10) .
C56 H56 0.9299 .
C57 H57A 0.9598 .
C57 H57B 0.9601 .
C57 H57C 0.9606 .
C57 H10B 1.1402 .
C58 H58A 0.9596 .
C58 H58B 0.9605 .
C58 H58C 0.9603 .
O10W H57A 1.1904 .
O10W H57C 1.2434 .
O10W H58A 1.3760 .
O10W H10A 0.8262 .
O10W H10B 0.8503 .
O13W H13A 0.8497 .
O13W H13B 0.8503 .
O11W H11A 0.8263 .
O11W H11B 0.9065 .
O6W H6WA 0.8554 .
O6W H6WB 0.8715 .
O7W H7WA 0.8500 .
O7W H7WB 0.8539 .
O7W H19A 1.2100 .
O7W H18A 0.7440 .
O7W H18B 0.7741 .
O7W H16B 1.1835 .
O9W H58B 0.3219 .
O9W H58C 1.4553 .
O9W H9WA 0.8501 .
O9W H9WB 0.8494 .
O14W H14A 0.8498 .
O14W H14B 0.8504 .
O5W H5WA 0.8685 .
O5W H5WB 0.8302 .
O4W H4WA 0.8701 .
O4W H4WB 0.8500 .
O3W H3WA 0.8449 .
O3W H3WB 0.8639 .
O2W H2WA 0.7881 .
O2W H2WB 0.8263 .
O19W H19A 0.8505 .
O19W H19B 0.8499 .
O18W H7WA 1.4177 .
O18W H19A 1.4740 .
O18W O18W 1.56(11) 5_756
O18W H18A 0.8210 .
O18W H18B 0.8447 .
O12W H13A 1.0191 .
O12W H12A 0.8498 .
O12W H12B 0.8500 .
O17W H17A 0.8505 .
O17W H17B 0.8501 .
O17W H16A 0.6537 .
O16W H17A 1.4085 .
O16W H16A 0.8502 .
O16W H16B 0.8501 .

loop_
_geom_hbond_atom_site_label_D
_geom_hbond_atom_site_label_H
_geom_hbond_atom_site_label_A
_geom_hbond_distance_DH
_geom_hbond_distance_HA
_geom_hbond_distance_DA
_geom_hbond_angle_DHA
_geom_hbond_site_symmetry_A
O1W H1WA O8 0.86 1.77 2.579(4) 156.4 5_756
O1W H1WB O4 0.86 1.72 2.558(4) 167.1 5_656
